data_7202608
loop_
_publ_author_name
'St\'ephane Dufresne'
'Marie Bourgeaux'
'W. G. Skene'

_publ_section_title
;
 Tunable spectroscopic and electrochemical properties of conjugated
 push?push, push?pull and pull?pull thiopheno azomethines
;
_journal_issue 12
_journal_name_full 'Journal of Materials Chemistry'
_journal_page_first 1166
_journal_paper_doi 10.1039/b616379c
_journal_volume 17
_journal_year 2007
_chemical_compound_source 'Synthesized by the authors. See text'
_chemical_formula_sum 'C28 H36 N4 O4 S3'
_chemical_formula_weight 588.79
_chemical_name_systematic
;
?
;
_space_group_IT_number 2
_symmetry_cell_setting triclinic
_symmetry_space_group_name_Hall '-P 1'
_symmetry_space_group_name_H-M 'P -1'
_atom_sites_solution_hydrogens geom
_atom_sites_solution_primary direct
_atom_sites_solution_secondary difmap
_audit_creation_method SHELXL-97
_cell_angle_alpha 96.217(2)
_cell_angle_beta 97.195(2)
_cell_angle_gamma 111.441(2)
_cell_formula_units_Z 2
_cell_length_a 10.5863(4)
_cell_length_b 10.9741(4)
_cell_length_c 14.5969(5)
_cell_measurement_reflns_used 10345
_cell_measurement_temperature 100(2)
_cell_measurement_theta_max 54.96
_cell_measurement_theta_min 3.10
_cell_volume 1544.06(10)
_computing_cell_refinement 'SMART (Bruker, 1999)'
_computing_data_collection 'SMART (Bruker, 1999)'
_computing_data_reduction 'SAINT (Bruker, 1999)'
_computing_molecular_graphics 'SHELXTL (Bruker, 1997)'
_computing_publication_material 'UdMX (local program)'
_computing_structure_refinement 'SHELXL97 (Sheldrick, 1997)'
_computing_structure_solution 'SHELXS97 (Sheldrick, 1997)'
_diffrn_ambient_temperature 100(2)
_diffrn_detector_area_resol_mean 5.5
_diffrn_measured_fraction_theta_full 0.971
_diffrn_measured_fraction_theta_max 0.971
_diffrn_measurement_device_type 'Bruker AXS Smart 2K/Platform'
_diffrn_measurement_method \w
_diffrn_radiation_monochromator graphite
_diffrn_radiation_source 'Sealed Tube'
_diffrn_radiation_type CuK\a
_diffrn_radiation_wavelength 1.54178
_diffrn_reflns_av_R_equivalents 0.056
_diffrn_reflns_av_sigmaI/netI 0.0630
_diffrn_reflns_limit_h_max 11
_diffrn_reflns_limit_h_min -11
_diffrn_reflns_limit_k_max 11
_diffrn_reflns_limit_k_min -11
_diffrn_reflns_limit_l_max 14
_diffrn_reflns_limit_l_min -14
_diffrn_reflns_number 18808
_diffrn_reflns_theta_full 54.97
_diffrn_reflns_theta_max 54.97
_diffrn_reflns_theta_min 3.09
_diffrn_standards_decay_% -0.02
_diffrn_standards_number 121
_exptl_absorpt_coefficient_mu 2.508
_exptl_absorpt_correction_T_max 0.9300
_exptl_absorpt_correction_T_min 0.4500
_exptl_absorpt_correction_type multi-scan
_exptl_absorpt_process_details 'Sadabs (Sheldrick,1996)'
_exptl_crystal_colour Colourless
_exptl_crystal_density_diffrn 1.266
_exptl_crystal_density_method 'not measured'
_exptl_crystal_description block
_exptl_crystal_F_000 624
_exptl_crystal_size_max 0.46
_exptl_crystal_size_mid 0.23
_exptl_crystal_size_min 0.03
_refine_diff_density_max 1.705
_refine_diff_density_min -0.560
_refine_diff_density_rms 0.163
_refine_ls_extinction_method none
_refine_ls_goodness_of_fit_ref 1.192
_refine_ls_hydrogen_treatment constr
_refine_ls_matrix_type full
_refine_ls_number_parameters 358
_refine_ls_number_reflns 3767
_refine_ls_number_restraints 0
_refine_ls_restrained_S_all 1.192
_refine_ls_R_factor_all 0.1354
_refine_ls_R_factor_gt 0.1054
_refine_ls_shift/su_max 0.001
_refine_ls_shift/su_mean 0.000
_refine_ls_structure_factor_coef Fsqd
_refine_ls_weighting_details 'calc w=1/[\s^2^(Fo^2^)+(0.2000P)^2^+0.0000P] where P=(Fo^2^+2Fc^2^)/3'
_refine_ls_weighting_scheme calc
_refine_ls_wR_factor_gt 0.2912
_refine_ls_wR_factor_ref 0.3097
_reflns_number_gt 2540
_reflns_number_total 3767
_reflns_threshold_expression I>2\s(I)
_cod_data_source_file b616379c.txt
_cod_data_source_block skene9
_cod_depositor_comments
;
The following automatic conversions were performed:
'_symmetry_cell_setting' value 'Triclinic' changed to 'triclinic'
according to '/home/saulius/struct/CIF-dictionaries/cif_core.dic'
dictionary named 'cif_core.dic' version 2.4.1 from
2010-06-29.

'_geom_angle_publ_flag' value 'Y' changed to 'y' according to
'/home/saulius/struct/CIF-dictionaries/cif_core.dic' dictionary named
'cif_core.dic' version 2.4.1 from 2010-06-29 (55
times).

'_geom_bond_publ_flag' value 'Y' changed to 'y' according to
'/home/saulius/struct/CIF-dictionaries/cif_core.dic' dictionary named
'cif_core.dic' version 2.4.1 from 2010-06-29 (41
time).

'_geom_torsion_publ_flag' value 'Y' changed to 'y' according to
'/home/saulius/struct/CIF-dictionaries/cif_core.dic' dictionary named
'cif_core.dic' version 2.4.1 from 2010-06-29 (74 times).

Automatic conversion script
Id: cif_fix_enum 1527 2010-12-29 10:47:43Z saulius 
;
_cod_original_sg_symbol_H-M P-1
_cod_database_code 7202608

loop_
_symmetry_equiv_pos_as_xyz
'x, y, z'
'-x, -y, -z'

loop_
_atom_site_label
_atom_site_type_symbol
_atom_site_fract_x
_atom_site_fract_y
_atom_site_fract_z
_atom_site_U_iso_or_equiv
_atom_site_adp_type
_atom_site_occupancy
_atom_site_symmetry_multiplicity
_atom_site_calc_flag
_atom_site_refinement_flags
_atom_site_disorder_assembly
_atom_site_disorder_group
S1 S 0.21066(19) -0.19110(19) -0.12355(13) 0.0340(7) Uani 1 1 d . . .
S2 S 0.4958(2) -0.00719(19) 0.24763(12) 0.0344(7) Uani 1 1 d . . .
S3 S 0.6813(2) 0.28336(19) 0.61612(13) 0.0366(7) Uani 1 1 d . . .
O1 O 0.1601(7) 0.1978(8) 0.1839(5) 0.083(2) Uani 1 1 d . . .
O2 O 0.2248(6) 0.1373(6) 0.0549(4) 0.0548(17) Uani 1 1 d . . .
O3 O 0.4135(6) 0.3867(6) 0.3394(4) 0.0569(17) Uani 1 1 d . . .
O4 O 0.3161(5) 0.2341(5) 0.4271(4) 0.0433(15) Uani 1 1 d . . .
N1 N 0.1460(7) -0.3170(6) -0.3020(4) 0.0393(17) Uani 1 1 d . . .
N2 N 0.3318(6) -0.0584(6) 0.0738(4) 0.0307(16) Uani 1 1 d . . .
N3 N 0.5531(6) 0.1565(6) 0.4218(4) 0.0319(16) Uani 1 1 d . . .
N4 N 0.8104(7) 0.3613(6) 0.7969(4) 0.0443(18) Uani 1 1 d . . .
C1 C 0.2304(8) -0.2912(7) -0.2180(5) 0.0333(19) Uani 1 1 d . . .
C2 C 0.3381(8) -0.3304(7) -0.1934(5) 0.0341(19) Uani 1 1 d . . .
H2 H 0.3638 -0.3866 -0.2348 0.041 Uiso 1 1 calc R . .
C3 C 0.4048(7) -0.2788(7) -0.1017(5) 0.0316(19) Uani 1 1 d . . .
H3 H 0.4825 -0.2950 -0.0749 0.038 Uiso 1 1 calc R . .
C4 C 0.3501(8) -0.2024(7) -0.0525(5) 0.0307(19) Uani 1 1 d . . .
C5 C 0.3964(8) -0.1284(7) 0.0406(5) 0.034(2) Uani 1 1 d . . .
H5 H 0.4752 -0.1306 0.0783 0.041 Uiso 1 1 calc R . .
C6 C 0.3767(7) 0.0143(7) 0.1617(5) 0.0305(19) Uani 1 1 d . . .
C7 C 0.3298(7) 0.1087(7) 0.1975(5) 0.0280(18) Uani 1 1 d . . .
C8 C 0.3868(7) 0.1622(7) 0.2951(5) 0.0288(18) Uani 1 1 d . . .
C9 C 0.4791(8) 0.1114(7) 0.3322(5) 0.0308(19) Uani 1 1 d . . .
C10 C 0.6296(8) 0.1014(7) 0.4596(5) 0.032(2) Uani 1 1 d . . .
H10 H 0.6374 0.0270 0.4248 0.039 Uiso 1 1 calc R . .
C11 C 0.7026(7) 0.1499(7) 0.5528(5) 0.0306(19) Uani 1 1 d . . .
C12 C 0.7881(7) 0.1072(8) 0.6063(5) 0.037(2) Uani 1 1 d . . .
H12 H 0.8121 0.0356 0.5836 0.044 Uiso 1 1 calc R . .
C13 C 0.8374(8) 0.1782(7) 0.6975(5) 0.035(2) Uani 1 1 d . . .
H13 H 0.8982 0.1606 0.7429 0.042 Uiso 1 1 calc R . .
C14 C 0.7878(8) 0.2757(8) 0.7136(5) 0.036(2) Uani 1 1 d . . .
C15 C 0.1629(8) -0.3984(8) -0.3812(5) 0.042(2) Uani 1 1 d . . .
H15A H 0.2613 -0.3852 -0.3757 0.051 Uiso 1 1 calc R . .
H15B H 0.1361 -0.3689 -0.4397 0.051 Uiso 1 1 calc R . .
C16 C 0.0775(8) -0.5440(8) -0.3873(5) 0.045(2) Uani 1 1 d . . .
H16A H 0.1035 -0.5738 -0.3295 0.067 Uiso 1 1 calc R . .
H16B H 0.0940 -0.5947 -0.4408 0.067 Uiso 1 1 calc R . .
H16C H -0.0204 -0.5582 -0.3956 0.067 Uiso 1 1 calc R . .
C17 C 0.0282(8) -0.2764(8) -0.3149(6) 0.046(2) Uani 1 1 d . . .
H17A H -0.0036 -0.2687 -0.2543 0.055 Uiso 1 1 calc R . .
H17B H -0.0486 -0.3461 -0.3599 0.055 Uiso 1 1 calc R . .
C18 C 0.0621(9) -0.1469(9) -0.3501(7) 0.060(3) Uani 1 1 d . . .
H18A H 0.1398 -0.0779 -0.3068 0.089 Uiso 1 1 calc R . .
H18B H -0.0184 -0.1223 -0.3543 0.089 Uiso 1 1 calc R . .
H18C H 0.0870 -0.1558 -0.4122 0.089 Uiso 1 1 calc R . .
C19 C 0.2284(9) 0.1503(8) 0.1476(6) 0.046(2) Uani 1 1 d . . .
C20 C 0.1294(13) 0.1744(12) -0.0007(6) 0.098(5) Uani 1 1 d . . .
H20A H 0.1500 0.2702 0.0174 0.118 Uiso 1 1 calc R . .
H20B H 0.0343 0.1233 0.0082 0.118 Uiso 1 1 calc R . .
C21 C 0.1435(17) 0.1445(15) -0.1015(8) 0.138(7) Uani 1 1 d . . .
H21A H 0.2411 0.1811 -0.1069 0.208 Uiso 1 1 calc R . .
H21B H 0.0930 0.1848 -0.1407 0.208 Uiso 1 1 calc R . .
H21C H 0.1053 0.0481 -0.1222 0.208 Uiso 1 1 calc R . .
C22 C 0.3714(8) 0.2731(8) 0.3524(5) 0.036(2) Uani 1 1 d . . .
C23 C 0.3325(10) 0.3379(8) 0.5038(6) 0.053(2) Uani 1 1 d . . .
H23A H 0.2732 0.3865 0.4862 0.064 Uiso 1 1 calc R . .
H23B H 0.4296 0.4018 0.5194 0.064 Uiso 1 1 calc R . .
C24 C 0.2915(10) 0.2718(9) 0.5858(6) 0.063(3) Uani 1 1 d . . .
H24A H 0.1941 0.2119 0.5704 0.094 Uiso 1 1 calc R . .
H24B H 0.3052 0.3394 0.6399 0.094 Uiso 1 1 calc R . .
H24C H 0.3482 0.2209 0.6008 0.094 Uiso 1 1 calc R . .
C25 C 0.8940(9) 0.3507(8) 0.8795(5) 0.044(2) Uani 1 1 d . . .
H25A H 0.8803 0.2564 0.8786 0.053 Uiso 1 1 calc R . .
H25B H 0.8623 0.3802 0.9357 0.053 Uiso 1 1 calc R . .
C26 C 1.0459(9) 0.4321(8) 0.8869(6) 0.056(3) Uani 1 1 d . . .
H26A H 1.0785 0.4024 0.8321 0.083 Uiso 1 1 calc R . .
H26B H 1.0971 0.4207 0.9439 0.083 Uiso 1 1 calc R . .
H26C H 1.0606 0.5261 0.8896 0.083 Uiso 1 1 calc R . .
C27 C 0.7573(10) 0.4675(8) 0.8021(6) 0.054(2) Uani 1 1 d . . .
H27A H 0.7437 0.4909 0.7390 0.064 Uiso 1 1 calc R . .
H27B H 0.8266 0.5474 0.8439 0.064 Uiso 1 1 calc R . .
C28 C 0.6237(10) 0.4292(9) 0.8378(6) 0.067(3) Uani 1 1 d . . .
H28A H 0.5516 0.3575 0.7925 0.100 Uiso 1 1 calc R . .
H28B H 0.5978 0.5062 0.8462 0.100 Uiso 1 1 calc R . .
H28C H 0.6344 0.3989 0.8979 0.100 Uiso 1 1 calc R . .

loop_
_atom_site_aniso_label
_atom_site_aniso_U_11
_atom_site_aniso_U_22
_atom_site_aniso_U_33
_atom_site_aniso_U_23
_atom_site_aniso_U_13
_atom_site_aniso_U_12
S1 0.0440(13) 0.0482(13) 0.0249(12) 0.0110(9) 0.0143(9) 0.0311(10)
S2 0.0523(14) 0.0523(14) 0.0194(12) 0.0157(9) 0.0151(9) 0.0383(11)
S3 0.0522(14) 0.0517(13) 0.0222(12) 0.0154(9) 0.0116(9) 0.0345(11)
O1 0.088(5) 0.141(6) 0.050(4) -0.017(4) -0.006(4) 0.092(5)
O2 0.082(4) 0.078(4) 0.025(4) 0.006(3) -0.009(3) 0.062(4)
O3 0.086(5) 0.054(4) 0.041(4) 0.010(3) 0.016(3) 0.037(4)
O4 0.054(4) 0.052(4) 0.037(4) 0.004(3) 0.023(3) 0.032(3)
N1 0.045(4) 0.058(4) 0.026(4) 0.004(3) 0.011(3) 0.032(4)
N2 0.045(4) 0.046(4) 0.022(4) 0.016(3) 0.021(3) 0.034(3)
N3 0.043(4) 0.053(4) 0.016(4) 0.017(3) 0.014(3) 0.031(4)
N4 0.068(5) 0.052(4) 0.024(4) 0.006(3) 0.007(3) 0.036(4)
C1 0.038(5) 0.040(5) 0.030(5) 0.009(4) 0.014(4) 0.020(4)
C2 0.042(5) 0.043(5) 0.025(5) 0.003(4) 0.015(4) 0.025(4)
C3 0.037(5) 0.039(5) 0.035(5) 0.016(4) 0.015(4) 0.029(4)
C4 0.044(5) 0.035(4) 0.024(5) 0.011(3) 0.013(4) 0.025(4)
C5 0.043(5) 0.044(5) 0.024(5) 0.020(4) 0.012(4) 0.020(4)
C6 0.042(5) 0.037(5) 0.026(5) 0.016(4) 0.014(4) 0.024(4)
C7 0.033(4) 0.044(5) 0.017(4) 0.010(3) 0.006(3) 0.024(4)
C8 0.032(4) 0.037(4) 0.029(5) 0.011(3) 0.011(3) 0.024(4)
C9 0.043(5) 0.040(5) 0.022(5) 0.014(3) 0.018(4) 0.024(4)
C10 0.046(5) 0.043(5) 0.023(5) 0.011(4) 0.022(4) 0.027(4)
C11 0.037(5) 0.045(5) 0.026(5) 0.019(4) 0.012(4) 0.027(4)
C12 0.037(5) 0.052(5) 0.034(5) 0.016(4) 0.012(4) 0.026(4)
C13 0.046(5) 0.050(5) 0.023(5) 0.019(4) 0.009(4) 0.030(4)
C14 0.045(5) 0.044(5) 0.031(5) 0.023(4) 0.012(4) 0.026(4)
C15 0.039(5) 0.066(6) 0.029(5) 0.002(4) 0.014(4) 0.028(5)
C16 0.049(5) 0.072(6) 0.025(5) 0.005(4) 0.017(4) 0.033(5)
C17 0.045(5) 0.071(6) 0.035(5) 0.011(4) 0.013(4) 0.036(5)
C18 0.057(6) 0.091(7) 0.057(7) 0.026(5) 0.020(5) 0.052(6)
C19 0.054(6) 0.062(6) 0.035(6) -0.007(4) 0.003(4) 0.043(5)
C20 0.153(11) 0.141(10) 0.035(6) -0.025(6) -0.041(7) 0.126(9)
C21 0.250(17) 0.195(14) 0.042(8) -0.018(8) -0.039(9) 0.201(14)
C22 0.048(5) 0.040(5) 0.027(5) 0.010(4) 0.003(4) 0.026(4)
C23 0.073(7) 0.058(6) 0.035(6) 0.000(4) 0.016(5) 0.032(5)
C24 0.086(7) 0.081(7) 0.043(6) 0.010(5) 0.027(5) 0.052(6)
C25 0.071(7) 0.050(5) 0.018(5) 0.014(4) 0.007(4) 0.030(5)
C26 0.071(7) 0.051(6) 0.040(6) 0.019(4) -0.002(5) 0.018(5)
C27 0.090(7) 0.061(6) 0.033(5) 0.010(4) 0.015(5) 0.052(6)
C28 0.109(9) 0.090(7) 0.046(6) 0.032(5) 0.036(6) 0.075(7)

loop_
_atom_type_symbol
_atom_type_description
_atom_type_scat_dispersion_real
_atom_type_scat_dispersion_imag
_atom_type_scat_source
C C 0.0181 0.0091 'International Tables Vol C Tables 4.2.6.8 and 6.1.1.4'
H H 0.0000 0.0000 'International Tables Vol C Tables 4.2.6.8 and 6.1.1.4'
N N 0.0311 0.0180 'International Tables Vol C Tables 4.2.6.8 and 6.1.1.4'
O O 0.0492 0.0322 'International Tables Vol C Tables 4.2.6.8 and 6.1.1.4'
S S 0.3331 0.5567 'International Tables Vol C Tables 4.2.6.8 and 6.1.1.4'

loop_
_geom_angle_atom_site_label_1
_geom_angle_atom_site_label_2
_geom_angle_atom_site_label_3
_geom_angle_site_symmetry_1
_geom_angle_site_symmetry_2
_geom_angle_site_symmetry_3
_geom_angle
_geom_angle_publ_flag
C4 S1 C1 . . . 90.9(4) y
C6 S2 C9 . . . 91.7(4) y
C14 S3 C11 . . . 90.4(4) y
C19 O2 C20 . . . 118.4(7) y
C22 O4 C23 . . . 116.9(6) y
C1 N1 C15 . . . 119.8(6) y
C1 N1 C17 . . . 122.6(6) y
C15 N1 C17 . . . 117.3(6) y
C5 N2 C6 . . . 121.0(7) y
C10 N3 C9 . . . 122.8(7) y
C14 N4 C25 . . . 119.7(6) y
C14 N4 C27 . . . 121.5(7) y
C25 N4 C27 . . . 118.7(6) y
N1 C1 C2 . . . 129.5(7) y
N1 C1 S1 . . . 119.4(6) y
C2 C1 S1 . . . 111.1(6) y
C1 C2 C3 . . . 112.7(7) y
C1 C2 H2 . . . 123.7 ?
C3 C2 H2 . . . 123.7 ?
C4 C3 C2 . . . 114.8(7) y
C4 C3 H3 . . . 122.6 ?
C2 C3 H3 . . . 122.6 ?
C3 C4 C5 . . . 129.9(7) y
C3 C4 S1 . . . 110.4(6) y
C5 C4 S1 . . . 119.5(6) y
N2 C5 C4 . . . 120.6(7) y
N2 C5 H5 . . . 119.7 ?
C4 C5 H5 . . . 119.7 ?
N2 C6 C7 . . . 125.2(7) y
N2 C6 S2 . . . 123.9(6) y
C7 C6 S2 . . . 110.8(5) y
C6 C7 C8 . . . 113.2(6) y
C6 C7 C19 . . . 126.3(7) y
C8 C7 C19 . . . 120.4(7) y
C9 C8 C7 . . . 113.3(7) y
C9 C8 C22 . . . 118.5(7) y
C7 C8 C22 . . . 127.7(7) y
N3 C9 C8 . . . 122.6(7) y
N3 C9 S2 . . . 126.2(6) y
C8 C9 S2 . . . 111.0(6) y
N3 C10 C11 . . . 121.0(7) y
N3 C10 H10 . . . 119.5 ?
C11 C10 H10 . . . 119.5 ?
C12 C11 C10 . . . 130.8(7) y
C12 C11 S3 . . . 111.0(6) y
C10 C11 S3 . . . 118.2(5) y
C11 C12 C13 . . . 114.1(7) y
C11 C12 H12 . . . 123 ?
C13 C12 H12 . . . 123 ?
C14 C13 C12 . . . 112.0(7) y
C14 C13 H13 . . . 124 ?
C12 C13 H13 . . . 124 ?
C13 C14 N4 . . . 127.7(7) y
C13 C14 S3 . . . 112.6(6) y
N4 C14 S3 . . . 119.7(6) y
N1 C15 C16 . . . 112.6(6) y
N1 C15 H15A . . . 109.1 ?
C16 C15 H15A . . . 109.1 ?
N1 C15 H15B . . . 109.1 ?
C16 C15 H15B . . . 109.1 ?
H15A C15 H15B . . . 107.8 ?
C15 C16 H16A . . . 109.5 ?
C15 C16 H16B . . . 109.5 ?
H16A C16 H16B . . . 109.5 ?
C15 C16 H16C . . . 109.5 ?
H16A C16 H16C . . . 109.5 ?
H16B C16 H16C . . . 109.5 ?
N1 C17 C18 . . . 112.8(7) y
N1 C17 H17A . . . 109 ?
C18 C17 H17A . . . 109 ?
N1 C17 H17B . . . 109 ?
C18 C17 H17B . . . 109 ?
H17A C17 H17B . . . 107.8 ?
C17 C18 H18A . . . 109.5 ?
C17 C18 H18B . . . 109.5 ?
H18A C18 H18B . . . 109.5 ?
C17 C18 H18C . . . 109.5 ?
H18A C18 H18C . . . 109.5 ?
H18B C18 H18C . . . 109.5 ?
O1 C19 O2 . . . 121.7(8) y
O1 C19 C7 . . . 124.6(8) y
O2 C19 C7 . . . 113.6(7) y
O2 C20 C21 . . . 107.2(8) y
O2 C20 H20A . . . 110.3 ?
C21 C20 H20A . . . 110.3 ?
O2 C20 H20B . . . 110.3 ?
C21 C20 H20B . . . 110.3 ?
H20A C20 H20B . . . 108.5 ?
C20 C21 H21A . . . 109.5 ?
C20 C21 H21B . . . 109.5 ?
H21A C21 H21B . . . 109.5 ?
C20 C21 H21C . . . 109.5 ?
H21A C21 H21C . . . 109.5 ?
H21B C21 H21C . . . 109.5 ?
O3 C22 O4 . . . 123.6(7) y
O3 C22 C8 . . . 125.2(8) y
O4 C22 C8 . . . 110.8(7) y
O4 C23 C24 . . . 107.2(7) y
O4 C23 H23A . . . 110.3 ?
C24 C23 H23A . . . 110.3 ?
O4 C23 H23B . . . 110.3 ?
C24 C23 H23B . . . 110.3 ?
H23A C23 H23B . . . 108.5 ?
C23 C24 H24A . . . 109.5 ?
C23 C24 H24B . . . 109.5 ?
H24A C24 H24B . . . 109.5 ?
C23 C24 H24C . . . 109.5 ?
H24A C24 H24C . . . 109.5 ?
H24B C24 H24C . . . 109.5 ?
N4 C25 C26 . . . 113.2(6) y
N4 C25 H25A . . . 108.9 ?
C26 C25 H25A . . . 108.9 ?
N4 C25 H25B . . . 108.9 ?
C26 C25 H25B . . . 108.9 ?
H25A C25 H25B . . . 107.8 ?
C25 C26 H26A . . . 109.5 ?
C25 C26 H26B . . . 109.5 ?
H26A C26 H26B . . . 109.5 ?
C25 C26 H26C . . . 109.5 ?
H26A C26 H26C . . . 109.5 ?
H26B C26 H26C . . . 109.5 ?
N4 C27 C28 . . . 112.7(7) y
N4 C27 H27A . . . 109 ?
C28 C27 H27A . . . 109 ?
N4 C27 H27B . . . 109 ?
C28 C27 H27B . . . 109 ?
H27A C27 H27B . . . 107.8 ?
C27 C28 H28A . . . 109.5 ?
C27 C28 H28B . . . 109.5 ?
H28A C28 H28B . . . 109.5 ?
C27 C28 H28C . . . 109.5 ?
H28A C28 H28C . . . 109.5 ?
H28B C28 H28C . . . 109.5 ?

loop_
_geom_bond_atom_site_label_1
_geom_bond_atom_site_label_2
_geom_bond_site_symmetry_1
_geom_bond_site_symmetry_2
_geom_bond_distance
_geom_bond_publ_flag
S1 C4 . . 1.745(8) y
S1 C1 . . 1.751(8) y
S2 C6 . . 1.762(7) y
S2 C9 . . 1.767(7) y
S3 C14 . . 1.731(8) y
S3 C11 . . 1.746(8) y
O1 C19 . . 1.178(9) y
O2 C19 . . 1.341(10) y
O2 C20 . . 1.417(10) y
O3 C22 . . 1.205(9) y
O4 C22 . . 1.339(9) y
O4 C23 . . 1.453(9) y
N1 C1 . . 1.359(10) y
N1 C15 . . 1.452(10) y
N1 C17 . . 1.469(10) y
N2 C5 . . 1.295(9) y
N2 C6 . . 1.362(9) y
N3 C10 . . 1.282(9) y
N3 C9 . . 1.374(9) y
N4 C14 . . 1.391(10) y
N4 C25 . . 1.444(10) y
N4 C27 . . 1.467(10) y
C1 C2 . . 1.380(11) y
C2 C3 . . 1.384(10) y
C2 H2 . . 0.95 ?
C3 C4 . . 1.373(10) y
C3 H3 . . 0.95 ?
C4 C5 . . 1.432(10) y
C5 H5 . . 0.95 ?
C6 C7 . . 1.384(10) y
C7 C8 . . 1.443(10) y
C7 C19 . . 1.458(11) y
C8 C9 . . 1.375(10) y
C8 C22 . . 1.472(11) y
C10 C11 . . 1.418(10) y
C10 H10 . . 0.95 ?
C11 C12 . . 1.364(10) y
C12 C13 . . 1.398(10) y
C12 H12 . . 0.95 ?
C13 C14 . . 1.365(10) y
C13 H13 . . 0.95 ?
C15 C16 . . 1.507(11) y
C15 H15a . . 0.99 ?
C15 H15b . . 0.99 ?
C16 H16a . . 0.98 ?
C16 H16b . . 0.98 ?
C16 H16c . . 0.98 ?
C17 C18 . . 1.498(11) y
C17 H17a . . 0.99 ?
C17 H17b . . 0.99 ?
C18 H18a . . 0.98 ?
C18 H18b . . 0.98 ?
C18 H18c . . 0.98 ?
C20 C21 . . 1.510(16) y
C20 H20a . . 0.99 ?
C20 H20b . . 0.99 ?
C21 H21a . . 0.98 ?
C21 H21b . . 0.98 ?
C21 H21c . . 0.98 ?
C23 C24 . . 1.495(12) y
C23 H23a . . 0.99 ?
C23 H23b . . 0.99 ?
C24 H24a . . 0.98 ?
C24 H24b . . 0.98 ?
C24 H24c . . 0.98 ?
C25 C26 . . 1.510(12) y
C25 H25a . . 0.99 ?
C25 H25b . . 0.99 ?
C26 H26a . . 0.98 ?
C26 H26b . . 0.98 ?
C26 H26c . . 0.98 ?
C27 C28 . . 1.498(12) y
C27 H27a . . 0.99 ?
C27 H27b . . 0.99 ?
C28 H28a . . 0.98 ?
C28 H28b . . 0.98 ?
C28 H28c . . 0.98 ?

loop_
_geom_torsion_atom_site_label_1
_geom_torsion_atom_site_label_2
_geom_torsion_atom_site_label_3
_geom_torsion_atom_site_label_4
_geom_torsion_site_symmetry_1
_geom_torsion_site_symmetry_2
_geom_torsion_site_symmetry_3
_geom_torsion_site_symmetry_4
_geom_torsion
_geom_torsion_publ_flag
C15 N1 C1 C2 . . . . 0.90(12) y
C17 N1 C1 C2 . . . . 175.0(8) y
C15 N1 C1 S1 . . . . 179.1(5) y
C17 N1 C1 S1 . . . . -6.8(1) y
C4 S1 C1 N1 . . . . -177.9(6) y
C4 S1 C1 C2 . . . . 0.6(6) y
N1 C1 C2 C3 . . . . 177.0(7) y
S1 C1 C2 C3 . . . . -1.3(8) y
C1 C2 C3 C4 . . . . 1.6(9) y
C2 C3 C4 C5 . . . . -176.1(7) y
C2 C3 C4 S1 . . . . -1.0(8) y
C1 S1 C4 C3 . . . . 0.2(6) y
C1 S1 C4 C5 . . . . 175.9(6) y
C6 N2 C5 C4 . . . . -178.7(6) y
C3 C4 C5 N2 . . . . 177.9(7) y
S1 C4 C5 N2 . . . . 3.3(1) y
C5 N2 C6 C7 . . . . 168.6(7) y
C5 N2 C6 S2 . . . . -15.6(1) y
C9 S2 C6 N2 . . . . -175.8(6) y
C9 S2 C6 C7 . . . . 0.6(6) y
N2 C6 C7 C8 . . . . 175.0(6) y
S2 C6 C7 C8 . . . . -1.3(8) y
N2 C6 C7 C19 . . . . -2.20(12) y
S2 C6 C7 C19 . . . . -178.5(6) y
C6 C7 C8 C9 . . . . 1.6(9) y
C19 C7 C8 C9 . . . . 178.9(7) y
C6 C7 C8 C22 . . . . 173.0(7) y
C19 C7 C8 C22 . . . . -9.70(12) y
C10 N3 C9 C8 . . . . 173.4(7) y
C10 N3 C9 S2 . . . . -11.3(1) y
C7 C8 C9 N3 . . . . 174.9(6) y
C22 C8 C9 N3 . . . . 2.60(11) y
C7 C8 C9 S2 . . . . -1.1(8) y
C22 C8 C9 S2 . . . . -173.3(6) y
C6 S2 C9 N3 . . . . -175.5(6) y
C6 S2 C9 C8 . . . . 0.3(6) y
C9 N3 C10 C11 . . . . -179.0(6) y
N3 C10 C11 C12 . . . . 179.8(7) y
N3 C10 C11 S3 . . . . 2.1(1) y
C14 S3 C11 C12 . . . . -0.6(6) y
C14 S3 C11 C10 . . . . 177.6(6) y
C10 C11 C12 C13 . . . . -177.6(7) y
S3 C11 C12 C13 . . . . 0.2(8) y
C11 C12 C13 C14 . . . . 0.4(9) y
C12 C13 C14 N4 . . . . 177.1(7) y
C12 C13 C14 S3 . . . . -0.8(8) y
C25 N4 C14 C13 . . . . -0.80(12) y
C27 N4 C14 C13 . . . . 176.0(8) y
C25 N4 C14 S3 . . . . 177.1(6) y
C27 N4 C14 S3 . . . . -6.2(1) y
C11 S3 C14 C13 . . . . 0.8(6) y
C11 S3 C14 N4 . . . . -177.3(6) y
C1 N1 C15 C16 . . . . 90.0(9) y
C17 N1 C15 C16 . . . . -84.4(9) y
C1 N1 C17 C18 . . . . 95.5(9) y
C15 N1 C17 C18 . . . . -90.3(9) y
C20 O2 C19 O1 . . . . -4.10(13) y
C20 O2 C19 C7 . . . . 179.8(8) y
C6 C7 C19 O1 . . . . 156.0(9) y
C8 C7 C19 O1 . . . . -21.00(13) y
C6 C7 C19 O2 . . . . -27.90(12) y
C8 C7 C19 O2 . . . . 155.1(7) y
C19 O2 C20 C21 . . . . -177.7(1) y
C23 O4 C22 O3 . . . . -12.00(11) y
C23 O4 C22 C8 . . . . 161.9(6) y
C9 C8 C22 O3 . . . . 107.2(9) y
C7 C8 C22 O3 . . . . -63.80(12) y
C9 C8 C22 O4 . . . . -66.6(9) y
C7 C8 C22 O4 . . . . 122.4(8) y
C22 O4 C23 C24 . . . . -167.8(7) y
C14 N4 C25 C26 . . . . 87.9(9) y
C27 N4 C25 C26 . . . . -88.9(9) y
C14 N4 C27 C28 . . . . 97.1(9) y
C25 N4 C27 C28 . . . . -86.1(9) y

loop_
_cod_related_entry_id
_cod_related_entry_database
_cod_related_entry_code
1 ChemSpider 21190123
